data_7004111
loop_
_publ_author_name
'Lin, Zhuojia'
'Li, Yang'
'Slawin, Alexandra M. Z.'
'Morris, Russell E.'

_publ_section_title
;
 Hydrogen-bond-directing effect in the ionothermal synthesis of metal
 coordination polymers
;
_journal_issue 30
_journal_name_full 'Dalton Transactions'
_journal_page_first 3989
_journal_page_last 3994
_journal_paper_doi 10.1039/b802892c
_journal_year 2008
_chemical_formula_sum 'C36 H20 Co N6 O12'
_chemical_formula_weight 787.51
_chemical_name_systematic
;
?
;
_space_group_IT_number 70
_symmetry_space_group_name_Hall '-F 2uv 2vw'
_symmetry_space_group_name_H-M 'F d d d :2'
_atom_sites_solution_hydrogens geom
_atom_sites_solution_primary direct
_atom_sites_solution_secondary difmap
_audit_creation_method SHELXL-97
_cell_angle_alpha 90.00
_cell_angle_beta 90.00
_cell_angle_gamma 90.00
_cell_formula_units_Z 8
_cell_length_a 11.3058(18)
_cell_length_b 17.284(3)
_cell_length_c 37.082(6)
_cell_measurement_reflns_used 5023
_cell_measurement_temperature 113(2)
_cell_measurement_theta_max 28.1300
_cell_measurement_theta_min 2.1968
_cell_volume 7246(2)
_computing_cell_refinement 'CrystalClear (Rigaku/MSC Inc., 2006)'
_computing_data_collection 'CrystalClear (Rigaku/MSC Inc., 2006)'
_computing_data_reduction 'CrystalClear (Rigaku/MSC Inc., 2006)'
_computing_structure_refinement 'SHELXL-97 (Sheldrick, 1997)'
_computing_structure_solution 'SHELXS-97 (Sheldrick, 1990)'
_diffrn_ambient_temperature 113(2)
_diffrn_detector_area_resol_mean 14.6306
_diffrn_measured_fraction_theta_full 0.991
_diffrn_measured_fraction_theta_max 0.991
_diffrn_measurement_method dtprofit.ref
_diffrn_radiation_monochromator graphite
_diffrn_radiation_source 'fine-focus sealed tube'
_diffrn_radiation_type MoK\a
_diffrn_radiation_wavelength 0.71073
_diffrn_reflns_av_R_equivalents 0.0613
_diffrn_reflns_av_sigmaI/netI 0.0630
_diffrn_reflns_limit_h_max 13
_diffrn_reflns_limit_h_min -13
_diffrn_reflns_limit_k_max 17
_diffrn_reflns_limit_k_min -21
_diffrn_reflns_limit_l_max 45
_diffrn_reflns_limit_l_min -45
_diffrn_reflns_number 11563
_diffrn_reflns_theta_full 25.99
_diffrn_reflns_theta_max 25.99
_diffrn_reflns_theta_min 2.20
_exptl_absorpt_coefficient_mu 0.546
_exptl_absorpt_correction_type none
_exptl_crystal_colour Green
_exptl_crystal_density_diffrn 1.444
_exptl_crystal_density_method 'not measured'
_exptl_crystal_description Prism
_exptl_crystal_F_000 3208
_exptl_crystal_size_max 0.2000
_exptl_crystal_size_mid 0.1000
_exptl_crystal_size_min 0.0700
_refine_diff_density_max 0.775
_refine_diff_density_min -0.717
_refine_diff_density_rms 0.144
_refine_ls_extinction_coef 0.0015(3)
_refine_ls_extinction_expression Fc^*^=kFc[1+0.001xFc^2^\l^3^/sin(2\q)]^-1/4^
_refine_ls_extinction_method SHELXL
_refine_ls_goodness_of_fit_ref 1.067
_refine_ls_hydrogen_treatment constr
_refine_ls_matrix_type full
_refine_ls_number_parameters 156
_refine_ls_number_reflns 1772
_refine_ls_number_restraints 0
_refine_ls_restrained_S_all 1.067
_refine_ls_R_factor_all 0.1170
_refine_ls_R_factor_gt 0.1065
_refine_ls_shift/su_max 0.000
_refine_ls_shift/su_mean 0.000
_refine_ls_structure_factor_coef Fsqd
_refine_ls_weighting_details 'calc w=1/[\s^2^(Fo^2^)+(0.1251P)^2^+194.2641P] where P=(Fo^2^+2Fc^2^)/3'
_refine_ls_weighting_scheme calc
_refine_ls_wR_factor_gt 0.2777
_refine_ls_wR_factor_ref 0.2873
_reflns_number_gt 1516
_reflns_number_total 1772
_reflns_threshold_expression >2sigma(I)
_cod_data_source_file b802892c.txt
_cod_data_source_block candy75
_cod_depositor_comments
;
The following automatic conversions were performed:
'_exptl_absorpt_correction_type' value 'None' changed to 'none' according
to '/home/saulius/struct/CIF-dictionaries/cif_core.dic' dictionary named
'cif_core.dic' version 2.4.1 from 2010-06-29.

Automatic conversion script
Id: cif_fix_enum 1527 2010-12-29 10:47:43Z saulius 
;
_cod_original_cell_volume 7246.0(19)
_cod_original_sg_symbol_H-M Fddd
_cod_database_code 7004111

loop_
_symmetry_equiv_pos_as_xyz
'x, y, z'
'-x+1/4, -y+1/4, z'
'x, -y+1/4, -z+1/4'
'-x+1/4, y, -z+1/4'
'x, y+1/2, z+1/2'
'-x+1/4, -y+3/4, z+1/2'
'x, -y+3/4, -z+3/4'
'-x+1/4, y+1/2, -z+3/4'
'x+1/2, y, z+1/2'
'-x+3/4, -y+1/4, z+1/2'
'x+1/2, -y+1/4, -z+3/4'
'-x+3/4, y, -z+3/4'
'x+1/2, y+1/2, z'
'-x+3/4, -y+3/4, z'
'x+1/2, -y+3/4, -z+1/4'
'-x+3/4, y+1/2, -z+1/4'
'-x, -y, -z'
'x-1/4, y-1/4, -z'
'-x, y-1/4, z-1/4'
'x-1/4, -y, z-1/4'
'-x, -y+1/2, -z+1/2'
'x-1/4, y+1/4, -z+1/2'
'-x, y+1/4, z+1/4'
'x-1/4, -y+1/2, z+1/4'
'-x+1/2, -y, -z+1/2'
'x+1/4, y-1/4, -z+1/2'
'-x+1/2, y-1/4, z+1/4'
'x+1/4, -y, z+1/4'
'-x+1/2, -y+1/2, -z'
'x+1/4, y+1/4, -z'
'-x+1/2, y+1/4, z-1/4'
'x+1/4, -y+1/2, z-1/4'

loop_
_atom_site_label
_atom_site_type_symbol
_atom_site_fract_x
_atom_site_fract_y
_atom_site_fract_z
_atom_site_U_iso_or_equiv
_atom_site_adp_type
_atom_site_occupancy
_atom_site_symmetry_multiplicity
_atom_site_calc_flag
_atom_site_refinement_flags
_atom_site_disorder_assembly
_atom_site_disorder_group
Co1 Co 0.1250 0.1250 0.1250 0.0279(6) Uani 1 4 d S . .
O1 O 0.2962(4) 0.2399(3) 0.10598(12) 0.0415(12) Uani 1 1 d . . .
O2 O 0.2176(4) 0.1954(2) 0.15736(12) 0.0359(11) Uani 1 1 d . . .
O3 O 0.4074(6) 0.4351(3) 0.27244(12) 0.0567(16) Uani 1 1 d . . .
C1 C 0.3286(5) 0.3122(3) 0.15980(15) 0.0313(14) Uani 1 1 d . . .
C2 C 0.3280(6) 0.3123(3) 0.19750(16) 0.0320(14) Uani 1 1 d . . .
H2A H 0.2964 0.2705 0.2101 0.038 Uiso 1 1 calc R . .
C3 C 0.3750 0.3750 0.2162(2) 0.037(2) Uani 1 2 d S . .
C6 C 0.3750 0.3750 0.1415(2) 0.0303(18) Uani 1 2 d S . .
H6A H 0.3750 0.3750 0.1164 0.036 Uiso 1 2 calc SR . .
C7 C 0.2771(5) 0.2444(4) 0.13946(16) 0.0317(13) Uani 1 1 d . . .
C8 C 0.3750 0.3750 0.2570(2) 0.042(2) Uani 1 2 d S . .
C10 C 0.3933(12) 0.4941(7) 0.3545(3) 0.034(3) Uani 0.50 1 d P . .
H10A H 0.3391 0.5260 0.3407 0.041 Uiso 0.50 1 calc PR . .
H10B H 0.4724 0.5152 0.3518 0.041 Uiso 0.50 1 calc PR . .
N1 N 0.3901(10) 0.4133(6) 0.3409(3) 0.034(2) Uani 0.50 1 d P . .
H1 H 0.4124 0.4224 0.3070 0.03(3) Uiso 0.50 1 d PR . .
C11 C 0.4807(6) 0.3700(4) 0.35448(19) 0.0410(16) Uani 1 1 d . . .
H11A H 0.5556 0.3859 0.3448 0.049 Uiso 1 1 d R . .
H11B H 0.4681 0.3168 0.3482 0.049 Uiso 1 1 d R . .
N2Q N -0.0214(11) 0.2365(9) 0.2436(4) 0.050(4) Uani 0.50 1 d P . .
N3Q N -0.0534(12) 0.1204(6) 0.2474(2) 0.038(3) Uani 0.50 1 d P . .
C1Q C -0.0357(17) 0.1698(14) 0.2256(5) 0.075(6) Uani 0.50 1 d P . .
C3Q C 0.0495(14) 0.3464(9) 0.2188(3) 0.101(4) Uani 1 1 d . . .
C4Q C 0.0179(12) 0.2879(12) 0.2233(4) 0.129(7) Uani 1 1 d . . .
C5Q C 0.0718(17) 0.3945(9) 0.1840(4) 0.055(4) Uani 0.50 1 d P . .

loop_
_atom_site_aniso_label
_atom_site_aniso_U_11
_atom_site_aniso_U_22
_atom_site_aniso_U_33
_atom_site_aniso_U_23
_atom_site_aniso_U_13
_atom_site_aniso_U_12
Co1 0.0337(10) 0.0240(9) 0.0260(9) 0.000 0.000 0.000
O1 0.048(3) 0.041(3) 0.035(2) -0.010(2) -0.001(2) -0.004(2)
O2 0.041(3) 0.027(2) 0.040(3) -0.0016(18) -0.0078(19) -0.0021(19)
O3 0.083(4) 0.057(3) 0.030(3) -0.006(2) 0.000(2) -0.026(3)
C1 0.035(3) 0.029(3) 0.030(3) -0.003(2) -0.002(2) -0.004(3)
C2 0.037(3) 0.027(3) 0.032(3) 0.003(2) -0.003(3) -0.001(3)
C3 0.045(5) 0.037(5) 0.030(4) 0.000 0.000 -0.009(4)
C6 0.031(4) 0.037(5) 0.023(4) 0.000 0.000 0.002(4)
C7 0.030(3) 0.033(3) 0.032(3) -0.004(3) -0.006(2) 0.000(2)
C8 0.047(6) 0.054(6) 0.026(4) 0.000 0.000 -0.019(5)
C10 0.040(7) 0.037(7) 0.025(6) -0.002(5) 0.003(5) 0.001(5)
N1 0.044(6) 0.032(5) 0.026(5) 0.001(4) 0.000(4) 0.004(5)
C11 0.032(4) 0.038(4) 0.052(4) -0.007(3) 0.008(3) -0.001(3)
N2Q 0.030(9) 0.054(10) 0.066(11) 0.016(8) -0.005(6) -0.001(6)
N3Q 0.079(9) 0.026(5) 0.010(4) 0.001(4) 0.007(5) 0.004(5)
C1Q 0.068(12) 0.109(17) 0.047(10) -0.049(12) -0.008(8) 0.013(11)
C3Q 0.113(11) 0.111(10) 0.079(8) 0.001(8) -0.006(7) 0.033(9)
C4Q 0.079(8) 0.199(17) 0.109(10) 0.103(12) -0.023(7) -0.067(10)
C5Q 0.078(11) 0.043(8) 0.045(8) 0.012(7) -0.010(8) -0.008(8)

loop_
_atom_type_symbol
_atom_type_description
_atom_type_scat_dispersion_real
_atom_type_scat_dispersion_imag
_atom_type_scat_source
C C 0.0033 0.0016 'International Tables Vol C Tables 4.2.6.8 and 6.1.1.4'
H H 0.0000 0.0000 'International Tables Vol C Tables 4.2.6.8 and 6.1.1.4'
N N 0.0061 0.0033 'International Tables Vol C Tables 4.2.6.8 and 6.1.1.4'
O O 0.0106 0.0060 'International Tables Vol C Tables 4.2.6.8 and 6.1.1.4'
Co Co 0.3494 0.9721 'International Tables Vol C Tables 4.2.6.8 and 6.1.1.4'

loop_
_geom_angle_atom_site_label_1
_geom_angle_atom_site_label_2
_geom_angle_atom_site_label_3
_geom_angle
_geom_angle_site_symmetry_1
_geom_angle_site_symmetry_3
_geom_angle_publ_flag
O2 Co1 O2 106.4(3) . 2 ?
O2 Co1 O2 105.2(2) . 4 ?
O2 Co1 O2 117.0(3) 2 4 ?
O2 Co1 O2 117.0(3) . 3 ?
O2 Co1 O2 105.2(2) 2 3 ?
O2 Co1 O2 106.4(3) 4 3 ?
C7 O2 Co1 111.6(4) . . ?
C6 C1 C2 119.5(6) . . ?
C6 C1 C7 120.6(6) . . ?
C2 C1 C7 119.8(5) . . ?
C3 C2 C1 119.7(6) . . ?
C2 C3 C2 120.3(8) . 14 ?
C2 C3 C8 119.8(4) . . ?
C2 C3 C8 119.8(4) 14 . ?
C1 C6 C1 121.2(8) 14 . ?
O1 C7 O2 124.4(6) . . ?
O1 C7 C1 118.2(5) . . ?
O2 C7 C1 117.5(5) . . ?
O3 C8 O3 125.0(9) . 14 ?
O3 C8 C3 117.5(4) . . ?
O3 C8 C3 117.5(4) 14 . ?
N1 C10 C10 108.7(6) . 12 ?
C11 N1 N1 69.9(8) . 14 ?
C11 N1 C10 111.9(9) . . ?
N1 N1 C10 156.4(9) 14 . ?
C11 N1 C11 109.5(8) . 14 ?
N1 N1 C11 54.9(8) 14 14 ?
C10 N1 C11 105.0(9) . 14 ?
N1 C11 C11 107.8(6) . 7 ?
N1 C11 N1 55.2(8) . 14 ?
C11 C11 N1 111.2(5) 7 14 ?
N2Q N2Q C4Q 75(2) 21 . ?
N2Q N2Q C4Q 68(2) 21 21 ?
C4Q N2Q C4Q 142.4(11) . 21 ?
N2Q N2Q C1Q 148(3) 21 . ?
C4Q N2Q C1Q 110.7(18) . . ?
C4Q N2Q C1Q 101.3(16) 21 . ?
C1Q N3Q C3Q 108.3(13) . 21 ?
C1Q N3Q C4Q 76.4(10) . 21 ?
C3Q N3Q C4Q 32.3(7) 21 21 ?
N3Q C1Q N2Q 107.2(14) . . ?
C4Q C3Q N3Q 104.9(16) . 21 ?
C4Q C3Q C5Q 132.9(16) . . ?
N3Q C3Q C5Q 121.7(13) 21 . ?
C3Q C4Q N2Q 151(2) . . ?
C3Q C4Q N2Q 116.1(19) . 21 ?
N2Q C4Q N2Q 37.6(11) . 21 ?
C3Q C4Q N3Q 42.8(12) . 21 ?
N2Q C4Q N3Q 108.3(13) . 21 ?
N2Q C4Q N3Q 74.6(11) 21 21 ?

loop_
_geom_bond_atom_site_label_1
_geom_bond_atom_site_label_2
_geom_bond_distance
_geom_bond_site_symmetry_2
_geom_bond_publ_flag
Co1 O2 2.004(4) . ?
Co1 O2 2.004(4) 2 ?
Co1 O2 2.004(4) 4 ?
Co1 O2 2.004(4) 3 ?
O1 C7 1.263(7) . ?
O2 C7 1.268(8) . ?
O3 C8 1.242(6) . ?
C1 C6 1.384(7) . ?
C1 C2 1.398(8) . ?
C1 C7 1.511(8) . ?
C2 C3 1.392(7) . ?
C3 C2 1.392(7) 14 ?
C3 C8 1.513(12) . ?
C6 C1 1.384(7) 14 ?
C8 O3 1.242(6) 14 ?
C10 N1 1.484(15) . ?
C10 C10 1.58(2) 12 ?
N1 C11 1.365(13) . ?
N1 N1 1.37(2) 14 ?
N1 C11 1.566(13) 14 ?
C11 C11 1.532(14) 7 ?
C11 N1 1.566(13) 14 ?
N2Q N2Q 0.82(2) 21 ?
N2Q C4Q 1.25(2) . ?
N2Q C4Q 1.298(19) 21 ?
N2Q C1Q 1.34(2) . ?
N3Q C1Q 1.19(3) . ?
N3Q C3Q 1.380(16) 21 ?
N3Q C4Q 1.96(2) 21 ?
C3Q C4Q 1.085(18) . ?
C3Q N3Q 1.380(16) 21 ?
C3Q C5Q 1.55(2) . ?
C4Q N2Q 1.298(19) 21 ?
C4Q N3Q 1.96(2) 21 ?

loop_
_geom_hbond_atom_site_label_D
_geom_hbond_atom_site_label_H
_geom_hbond_atom_site_label_A
_geom_hbond_distance_DH
_geom_hbond_distance_HA
_geom_hbond_distance_DA
_geom_hbond_angle_DHA
_geom_hbond_site_symmetry_A
N1 H1 O3 1.29 1.30 2.573(11) 166.0 .
